data_7038108
loop_
_publ_author_name
'Reilly, Sean W.'
'Webster, Charles Edwin'
'Hollis, T. Keith'
'Valle, Henry U.'

_publ_section_title
;
 Transmetallation from CCC-NHC pincer Zr complexes in the synthesis of
 air-stable CCC-NHC pincer Co(iii) complexes and initial hydroboration
 trials.
;
_journal_issue 7
_journal_name_full 'Dalton transactions (Cambridge, England : 2003)'
_journal_page_first 2823
_journal_page_last 2828
_journal_paper_doi 10.1039/c5dt04752h
_journal_volume 45
_journal_year 2016
_chemical_formula_moiety 'C26 H33 Cl3 Co I N4 O2'
_chemical_formula_sum 'C26 H33 Cl3 Co I N4 O2'
_chemical_formula_weight 725.74
_chemical_name_systematic
;
 ?
;
_space_group_crystal_system triclinic
_space_group_IT_number 2
_space_group_name_Hall '-P 1'
_space_group_name_H-M_alt 'P -1'
_symmetry_space_group_name_Hall '-P 1'
_symmetry_space_group_name_H-M 'P -1'
_atom_sites_solution_hydrogens geom
_atom_sites_solution_primary vecmap
_atom_sites_solution_secondary difmap
_audit_creation_method SHELXL-2014
_audit_update_record
;
2016-01-12 deposited with the CCDC.
2016-01-20 downloaded from the CCDC.
;
_cell_angle_alpha 94.144(2)
_cell_angle_beta 99.879(2)
_cell_angle_gamma 110.932(2)
_cell_formula_units_Z 2
_cell_length_a 8.4464(3)
_cell_length_b 10.4389(4)
_cell_length_c 18.6009(7)
_cell_measurement_reflns_used 3705
_cell_measurement_temperature 100(2)
_cell_measurement_theta_max 25.939
_cell_measurement_theta_min 2.243
_cell_volume 1493.13(10)
_computing_cell_refinement 'Bruker SAINT v8.34A'
_computing_data_collection 'Bruker APEX-II v2014-5.0'
_computing_data_reduction 'Bruker SAINT v8.34A'
_computing_molecular_graphics 'Bruker XP'
_computing_publication_material 'CIFTAB (Sheldrick, 2008)'
_computing_structure_refinement 'SHELXL-2014 (Sheldrick, 2014)'
_computing_structure_solution 'SHELXT-2014/2 (Sheldrick, 2014)'
_diffrn_ambient_temperature 100(2)
_diffrn_detector_area_resol_mean 8.33
_diffrn_measured_fraction_theta_full 0.983
_diffrn_measured_fraction_theta_max 0.902
_diffrn_measurement_device_type 'Bruker APEX-II'
_diffrn_measurement_method 'combination of \w and \f-scans '
_diffrn_radiation_type MoK\a
_diffrn_radiation_wavelength 0.71073
_diffrn_reflns_av_R_equivalents 0.0273
_diffrn_reflns_av_unetI/netI 0.0451
_diffrn_reflns_laue_measured_fraction_full 0.923
_diffrn_reflns_laue_measured_fraction_max 0.902
_diffrn_reflns_limit_h_max 10
_diffrn_reflns_limit_h_min -10
_diffrn_reflns_limit_k_max 8
_diffrn_reflns_limit_k_min -12
_diffrn_reflns_limit_l_max 22
_diffrn_reflns_limit_l_min -18
_diffrn_reflns_number 8785
_diffrn_reflns_point_group_measured_fraction_full 0.923
_diffrn_reflns_point_group_measured_fraction_max 0.902
_diffrn_reflns_theta_full 25.242
_diffrn_reflns_theta_max 26.036
_diffrn_reflns_theta_min 2.111
_diffrn_source 'fine-focus sealed tube'
_exptl_absorpt_coefficient_mu 1.907
_exptl_absorpt_correction_T_max 0.9635
_exptl_absorpt_correction_T_min 0.7253
_exptl_absorpt_correction_type multi-scan
_exptl_absorpt_process_details 'SADABS, (Sheldick, 2013)'
_exptl_crystal_density_diffrn 1.614
_exptl_crystal_description Tablet
_exptl_crystal_F_000 728
_exptl_crystal_size_max 0.347
_exptl_crystal_size_mid 0.194
_exptl_crystal_size_min 0.060
_refine_diff_density_max 0.645
_refine_diff_density_min -1.174
_refine_diff_density_rms 0.116
_refine_ls_extinction_method none
_refine_ls_goodness_of_fit_ref 1.042
_refine_ls_hydrogen_treatment constr
_refine_ls_matrix_type full
_refine_ls_number_parameters 334
_refine_ls_number_reflns 5318
_refine_ls_number_restraints 0
_refine_ls_restrained_S_all 1.042
_refine_ls_R_factor_all 0.0474
_refine_ls_R_factor_gt 0.0393
_refine_ls_shift/su_max 0.002
_refine_ls_shift/su_mean 0.000
_refine_ls_structure_factor_coef Fsqd
_refine_ls_weighting_details 'w=1/[\s^2^(Fo^2^)+(0.0376P)^2^+4.4324P] where P=(Fo^2^+2Fc^2^)/3'
_refine_ls_weighting_scheme calc
_refine_ls_wR_factor_gt 0.0907
_refine_ls_wR_factor_ref 0.0962
_reflns_Friedel_coverage 0.000
_reflns_number_gt 4578
_reflns_number_total 5318
_reflns_threshold_expression 'I > 2\s(I)'
_cod_data_source_file c5dt04752h2.cif
_cod_data_source_block SWR278
_cod_depositor_comments
;
The following automatic conversions were performed:

'_exptl_absorpt_correction_type' value 'Multi-Scan' changed to
'multi-scan' according to
/usr/data/users/saulius/crontab/automatic-downloads/rss-feeds/RSC/lib/dictionaries/cif_core.dic
dictionary named 'cif_core.dic' version 2.4.2 from 2011-04-26.

Automatic conversion script
Id: cif_fix_values 4268 2015-11-12 08:31:59Z antanas 

 Adding full bibliography for 7038107--7038108.cif.
;
_cod_database_code 7038108
_shelx_space_group_comment
;
The symmetry employed for this shelxl refinement is uniquely defined
by the following loop, which should always be used as a source of
symmetry information in preference to the above space-group names.
They are only intended as comments.
;
_shelx_estimated_absorpt_t_min 0.557
_shelx_estimated_absorpt_t_max 0.894
_diffrn_source_monochromator graphite
_shelxl_version_number 2014-3

loop_
_space_group_symop_operation_xyz
'x, y, z'
'-x, -y, -z'

loop_
_atom_site_label
_atom_site_type_symbol
_atom_site_fract_x
_atom_site_fract_y
_atom_site_fract_z
_atom_site_U_iso_or_equiv
_atom_site_adp_type
_atom_site_occupancy
_atom_site_site_symmetry_order
_atom_site_calc_flag
_atom_site_refinement_flags_posn
_atom_site_refinement_flags_adp
Co1 Co 1.21787(7) 0.67590(6) 0.83772(3) 0.01524(14) Uani 1 1 d . .
Cl1 Cl -0.3209(2) 0.11226(17) 0.44437(9) 0.0481(4) Uani 1 1 d . .
Cl2 Cl 0.03891(19) 0.20982(17) 0.43630(9) 0.0517(4) Uani 1 1 d . .
Cl3 Cl -0.1920(2) -0.06629(15) 0.36796(9) 0.0508(4) Uani 1 1 d . .
I1 I 1.17610(4) 0.90212(3) 0.81356(2) 0.01873(10) Uani 1 1 d . .
O1 O 1.2237(4) 0.6427(3) 0.73104(17) 0.0208(7) Uani 1 1 d . .
O2 O 1.2439(4) 0.5034(3) 0.85687(18) 0.0207(7) Uani 1 1 d . .
N1 N 0.9141(5) 0.5965(4) 0.8956(2) 0.0199(8) Uani 1 1 d . .
N2 N 0.8163(5) 0.5248(4) 0.7796(2) 0.0218(9) Uani 1 1 d . .
N3 N 1.5036(4) 0.8159(4) 0.9557(2) 0.0175(8) Uani 1 1 d . .
N4 N 1.6227(4) 0.8200(4) 0.8627(2) 0.0191(8) Uani 1 1 d . .
C1 C 1.2085(6) 0.7126(4) 0.9367(2) 0.0170(9) Uani 1 1 d . .
C2 C 1.0512(6) 0.6640(4) 0.9582(3) 0.0199(10) Uani 1 1 d . .
C3 C 1.0400(6) 0.6804(5) 1.0312(3) 0.0249(11) Uani 1 1 d . .
H3A H 0.9316 0.6451 1.0455 0.030 Uiso 1 1 calc R U
C4 C 1.1934(6) 0.7504(5) 1.0830(3) 0.0241(10) Uani 1 1 d . .
H4A H 1.1880 0.7641 1.1335 0.029 Uiso 1 1 calc R U
C5 C 1.3549(6) 0.8014(5) 1.0637(3) 0.0226(10) Uani 1 1 d . .
H5A H 1.4584 0.8491 1.0999 0.027 Uiso 1 1 calc R U
C6 C 1.3576(5) 0.7797(4) 0.9902(3) 0.0181(9) Uani 1 1 d . .
C7 C 1.4662(6) 0.7781(4) 0.8810(3) 0.0186(10) Uani 1 1 d . .
C8 C 1.6815(6) 0.8811(5) 0.9837(3) 0.0226(10) Uani 1 1 d . .
H8A H 1.7387 0.9167 1.0337 0.027 Uiso 1 1 calc R U
C9 C 1.7549(6) 0.8829(5) 0.9249(3) 0.0253(11) Uani 1 1 d . .
H9A H 1.8756 0.9205 0.9256 0.030 Uiso 1 1 calc R U
C10 C 0.9664(6) 0.5895(4) 0.8305(3) 0.0182(9) Uani 1 1 d . .
C11 C 0.7372(6) 0.5395(5) 0.8857(3) 0.0262(11) Uani 1 1 d . .
H11A H 0.6713 0.5336 0.9228 0.031 Uiso 1 1 calc R U
C12 C 0.6752(6) 0.4938(5) 0.8136(3) 0.0265(11) Uani 1 1 d . .
H12A H 0.5565 0.4484 0.7899 0.032 Uiso 1 1 calc R U
C13 C 0.8123(6) 0.4956(6) 0.7009(3) 0.0313(12) Uani 1 1 d . .
H13A H 0.8809 0.4374 0.6951 0.038 Uiso 1 1 calc R U
H13B H 0.8704 0.5843 0.6833 0.038 Uiso 1 1 calc R U
C14 C 0.6365(6) 0.4245(5) 0.6527(3) 0.0306(12) Uani 1 1 d . .
H14A H 0.5686 0.4842 0.6556 0.037 Uiso 1 1 calc R U
H14B H 0.5754 0.3369 0.6706 0.037 Uiso 1 1 calc R U
C15 C 0.6463(7) 0.3932(6) 0.5733(3) 0.0339(12) Uani 1 1 d . .
H15A H 0.7087 0.4812 0.5560 0.041 Uiso 1 1 calc R U
H15B H 0.7149 0.3340 0.5710 0.041 Uiso 1 1 calc R U
C16 C 0.4723(7) 0.3217(6) 0.5221(3) 0.0403(14) Uani 1 1 d . .
H16A H 0.4884 0.3047 0.4719 0.060 Uiso 1 1 calc R U
H16B H 0.4107 0.2333 0.5380 0.060 Uiso 1 1 calc R U
H16C H 0.4045 0.3806 0.5231 0.060 Uiso 1 1 calc R U
C17 C 1.6517(6) 0.8119(5) 0.7880(3) 0.0235(10) Uani 1 1 d . .
H17A H 1.5474 0.7416 0.7549 0.028 Uiso 1 1 calc R U
H17B H 1.7503 0.7822 0.7870 0.028 Uiso 1 1 calc R U
C18 C 1.6904(7) 0.9512(5) 0.7600(3) 0.0298(12) Uani 1 1 d . .
H18A H 1.5881 0.9773 0.7577 0.036 Uiso 1 1 calc R U
H18B H 1.7889 1.0228 0.7953 0.036 Uiso 1 1 calc R U
C19 C 1.7342(7) 0.9488(6) 0.6847(3) 0.0378(13) Uani 1 1 d . .
H19A H 1.6364 0.8764 0.6493 0.045 Uiso 1 1 calc R U
H19B H 1.8376 0.9241 0.6870 0.045 Uiso 1 1 calc R U
C20 C 1.7703(8) 1.0890(7) 0.6567(4) 0.0509(17) Uani 1 1 d . .
H20A H 1.7981 1.0832 0.6078 0.076 Uiso 1 1 calc R U
H20B H 1.6674 1.1129 0.6534 0.076 Uiso 1 1 calc R U
H20C H 1.8685 1.1606 0.6910 0.076 Uiso 1 1 calc R U
C21 C 1.2130(6) 0.5291(5) 0.6984(3) 0.0218(10) Uani 1 1 d . .
C22 C 1.2321(5) 0.4100(5) 0.8085(3) 0.0210(10) Uani 1 1 d . .
C23 C 1.2135(6) 0.4137(5) 0.7324(3) 0.0227(10) Uani 1 1 d . .
H23A H 1.2003 0.3322 0.7017 0.027 Uiso 1 1 calc R U
C24 C 1.1981(7) 0.5197(5) 0.6156(3) 0.0301(11) Uani 1 1 d . .
H24A H 1.1905 0.4277 0.5957 0.045 Uiso 1 1 calc R U
H24B H 1.0937 0.5346 0.5929 0.045 Uiso 1 1 calc R U
H24C H 1.3005 0.5907 0.6049 0.045 Uiso 1 1 calc R U
C25 C 1.2414(7) 0.2789(5) 0.8361(3) 0.0315(12) Uani 1 1 d . .
H25A H 1.2310 0.2117 0.7942 0.047 Uiso 1 1 calc R U
H25B H 1.3527 0.3014 0.8704 0.047 Uiso 1 1 calc R U
H25C H 1.1465 0.2390 0.8616 0.047 Uiso 1 1 calc R U
C26 C -0.1721(7) 0.1068(5) 0.3897(3) 0.0330(12) Uani 1 1 d . .
H26A H -0.1994 0.1435 0.3429 0.040 Uiso 1 1 calc R U

loop_
_atom_site_aniso_label
_atom_site_aniso_U_11
_atom_site_aniso_U_22
_atom_site_aniso_U_33
_atom_site_aniso_U_23
_atom_site_aniso_U_13
_atom_site_aniso_U_12
Co1 0.0160(3) 0.0117(3) 0.0176(3) 0.0028(2) 0.0034(2) 0.0047(2)
Cl1 0.0473(8) 0.0577(10) 0.0471(9) 0.0090(8) 0.0184(7) 0.0251(8)
Cl2 0.0355(8) 0.0519(9) 0.0544(10) 0.0011(8) -0.0022(7) 0.0075(7)
Cl3 0.0772(11) 0.0288(7) 0.0505(10) 0.0096(7) 0.0288(8) 0.0173(7)
I1 0.02172(16) 0.01425(15) 0.02026(17) 0.00418(12) 0.00271(11) 0.00727(11)
O1 0.0235(16) 0.0202(17) 0.0197(17) 0.0025(14) 0.0053(13) 0.0091(13)
O2 0.0204(16) 0.0145(16) 0.0274(19) 0.0062(15) 0.0070(13) 0.0052(13)
N1 0.0207(19) 0.0160(19) 0.025(2) 0.0047(17) 0.0072(16) 0.0073(16)
N2 0.0172(19) 0.020(2) 0.024(2) 0.0026(17) 0.0015(16) 0.0035(16)
N3 0.0169(18) 0.0182(19) 0.018(2) 0.0056(16) 0.0035(15) 0.0074(15)
N4 0.0157(18) 0.0154(19) 0.026(2) 0.0033(17) 0.0037(16) 0.0054(15)
C1 0.024(2) 0.010(2) 0.019(2) 0.0054(18) 0.0054(18) 0.0083(18)
C2 0.026(2) 0.013(2) 0.024(3) 0.0040(19) 0.0087(19) 0.0086(18)
C3 0.030(3) 0.019(2) 0.028(3) 0.010(2) 0.012(2) 0.009(2)
C4 0.033(3) 0.022(2) 0.021(3) 0.005(2) 0.009(2) 0.013(2)
C5 0.032(3) 0.018(2) 0.019(3) 0.006(2) 0.0022(19) 0.011(2)
C6 0.018(2) 0.014(2) 0.023(3) 0.0057(19) 0.0052(18) 0.0073(17)
C7 0.022(2) 0.012(2) 0.023(3) 0.0071(19) 0.0041(18) 0.0081(18)
C8 0.020(2) 0.021(2) 0.023(3) 0.003(2) -0.0023(19) 0.0067(19)
C9 0.018(2) 0.024(3) 0.029(3) 0.006(2) 0.0003(19) 0.0025(19)
C10 0.021(2) 0.010(2) 0.022(3) 0.0043(19) 0.0028(18) 0.0050(17)
C11 0.022(2) 0.022(2) 0.038(3) 0.011(2) 0.013(2) 0.008(2)
C12 0.016(2) 0.027(3) 0.033(3) 0.008(2) 0.002(2) 0.005(2)
C13 0.024(3) 0.039(3) 0.025(3) 0.005(2) 0.003(2) 0.005(2)
C14 0.026(3) 0.027(3) 0.032(3) 0.000(2) 0.000(2) 0.005(2)
C15 0.028(3) 0.032(3) 0.038(3) 0.005(3) 0.009(2) 0.008(2)
C16 0.034(3) 0.044(3) 0.038(3) 0.007(3) 0.007(2) 0.009(3)
C17 0.016(2) 0.026(3) 0.028(3) 0.003(2) 0.0084(19) 0.0066(19)
C18 0.033(3) 0.033(3) 0.026(3) 0.009(2) 0.009(2) 0.014(2)
C19 0.039(3) 0.050(4) 0.030(3) 0.015(3) 0.011(2) 0.020(3)
C20 0.050(4) 0.054(4) 0.047(4) 0.028(3) 0.011(3) 0.013(3)
C21 0.014(2) 0.025(3) 0.027(3) 0.003(2) 0.0074(18) 0.0074(19)
C22 0.014(2) 0.014(2) 0.036(3) 0.009(2) 0.0063(19) 0.0041(17)
C23 0.024(2) 0.015(2) 0.030(3) 0.000(2) 0.007(2) 0.0081(19)
C24 0.035(3) 0.029(3) 0.024(3) -0.001(2) 0.004(2) 0.012(2)
C25 0.041(3) 0.017(2) 0.042(3) 0.010(2) 0.012(2) 0.014(2)
C26 0.042(3) 0.030(3) 0.029(3) 0.004(2) 0.007(2) 0.015(2)

loop_
_atom_type_symbol
_atom_type_description
_atom_type_scat_dispersion_real
_atom_type_scat_dispersion_imag
_atom_type_scat_source
C C 0.0033 0.0016 'International Tables Vol C Tables 4.2.6.8 and 6.1.1.4'
H H 0.0000 0.0000 'International Tables Vol C Tables 4.2.6.8 and 6.1.1.4'
Cl Cl 0.1484 0.1585 'International Tables Vol C Tables 4.2.6.8 and 6.1.1.4'
Co Co 0.3494 0.9721 'International Tables Vol C Tables 4.2.6.8 and 6.1.1.4'
I I -0.4742 1.8119 'International Tables Vol C Tables 4.2.6.8 and 6.1.1.4'
N N 0.0061 0.0033 'International Tables Vol C Tables 4.2.6.8 and 6.1.1.4'
O O 0.0106 0.0060 'International Tables Vol C Tables 4.2.6.8 and 6.1.1.4'

loop_
_geom_angle_atom_site_label_1
_geom_angle_atom_site_label_2
_geom_angle_atom_site_label_3
_geom_angle
C1 Co1 O2 89.48(16)
C1 Co1 C10 80.09(19)
O2 Co1 C10 90.68(15)
C1 Co1 C7 79.84(19)
O2 Co1 C7 89.85(15)
C10 Co1 C7 159.9(2)
C1 Co1 O1 177.62(15)
O2 Co1 O1 92.81(13)
C10 Co1 O1 99.20(16)
C7 Co1 O1 100.83(16)
C1 Co1 I1 89.73(12)
O2 Co1 I1 178.52(9)
C10 Co1 I1 87.96(12)
C7 Co1 I1 91.23(12)
O1 Co1 I1 87.98(9)
C21 O1 Co1 124.1(3)
C22 O2 Co1 124.7(3)
C10 N1 C11 111.6(4)
C10 N1 C2 114.6(4)
C11 N1 C2 133.7(4)
C10 N2 C12 110.0(4)
C10 N2 C13 122.6(4)
C12 N2 C13 127.4(4)
C7 N3 C8 111.8(4)
C7 N3 C6 115.7(4)
C8 N3 C6 132.5(4)
C7 N4 C9 110.8(4)
C7 N4 C17 125.3(4)
C9 N4 C17 123.7(4)
C6 C1 C2 118.6(4)
C6 C1 Co1 121.2(3)
C2 C1 Co1 120.0(3)
C3 C2 C1 121.8(4)
C3 C2 N1 128.0(4)
C1 C2 N1 110.2(4)
C2 C3 C4 117.5(4)
C2 C3 H3A 121.2
C4 C3 H3A 121.2
C3 C4 C5 122.5(5)
C3 C4 H4A 118.8
C5 C4 H4A 118.8
C6 C5 C4 117.1(4)
C6 C5 H5A 121.4
C4 C5 H5A 121.4
C5 C6 C1 122.4(4)
C5 C6 N3 128.8(4)
C1 C6 N3 108.8(4)
N4 C7 N3 104.1(4)
N4 C7 Co1 141.4(4)
N3 C7 Co1 114.4(3)
C9 C8 N3 105.3(4)
C9 C8 H8A 127.4
N3 C8 H8A 127.4
C8 C9 N4 107.9(4)
C8 C9 H9A 126.0
N4 C9 H9A 126.0
N2 C10 N1 104.2(4)
N2 C10 Co1 140.7(4)
N1 C10 Co1 115.0(3)
C12 C11 N1 106.6(4)
C12 C11 H11A 126.7
N1 C11 H11A 126.7
C11 C12 N2 107.6(4)
C11 C12 H12A 126.2
N2 C12 H12A 126.2
N2 C13 C14 115.5(4)
N2 C13 H13A 108.4
C14 C13 H13A 108.4
N2 C13 H13B 108.4
C14 C13 H13B 108.4
H13A C13 H13B 107.5
C13 C14 C15 111.6(4)
C13 C14 H14A 109.3
C15 C14 H14A 109.3
C13 C14 H14B 109.3
C15 C14 H14B 109.3
H14A C14 H14B 108.0
C16 C15 C14 113.8(5)
C16 C15 H15A 108.8
C14 C15 H15A 108.8
C16 C15 H15B 108.8
C14 C15 H15B 108.8
H15A C15 H15B 107.7
C15 C16 H16A 109.5
C15 C16 H16B 109.5
H16A C16 H16B 109.5
C15 C16 H16C 109.5
H16A C16 H16C 109.5
H16B C16 H16C 109.5
N4 C17 C18 111.4(4)
N4 C17 H17A 109.3
C18 C17 H17A 109.3
N4 C17 H17B 109.3
C18 C17 H17B 109.3
H17A C17 H17B 108.0
C19 C18 C17 112.6(4)
C19 C18 H18A 109.1
C17 C18 H18A 109.1
C19 C18 H18B 109.1
C17 C18 H18B 109.1
H18A C18 H18B 107.8
C18 C19 C20 112.0(5)
C18 C19 H19A 109.2
C20 C19 H19A 109.2
C18 C19 H19B 109.2
C20 C19 H19B 109.2
H19A C19 H19B 107.9
C19 C20 H20A 109.5
C19 C20 H20B 109.5
H20A C20 H20B 109.5
C19 C20 H20C 109.5
H20A C20 H20C 109.5
H20B C20 H20C 109.5
O1 C21 C23 125.3(4)
O1 C21 C24 115.9(4)
C23 C21 C24 118.8(4)
O2 C22 C23 127.2(4)
O2 C22 C25 115.4(4)
C23 C22 C25 117.4(4)
C22 C23 C21 124.6(4)
C22 C23 H23A 117.7
C21 C23 H23A 117.7
C21 C24 H24A 109.5
C21 C24 H24B 109.5
H24A C24 H24B 109.5
C21 C24 H24C 109.5
H24A C24 H24C 109.5
H24B C24 H24C 109.5
C22 C25 H25A 109.5
C22 C25 H25B 109.5
H25A C25 H25B 109.5
C22 C25 H25C 109.5
H25A C25 H25C 109.5
H25B C25 H25C 109.5
Cl2 C26 Cl1 110.1(3)
Cl2 C26 Cl3 110.6(3)
Cl1 C26 Cl3 109.4(3)
Cl2 C26 H26A 108.9
Cl1 C26 H26A 108.9
Cl3 C26 H26A 108.9

loop_
_geom_bond_atom_site_label_1
_geom_bond_atom_site_label_2
_geom_bond_distance
Co1 C1 1.874(5)
Co1 O2 1.941(3)
Co1 C10 1.965(4)
Co1 C7 1.971(4)
Co1 O1 2.002(3)
Co1 I1 2.5685(6)
Cl1 C26 1.760(6)
Cl2 C26 1.746(6)
Cl3 C26 1.764(5)
O1 C21 1.258(6)
O2 C22 1.243(6)
N1 C10 1.364(6)
N1 C11 1.370(6)
N1 C2 1.424(6)
N2 C10 1.359(6)
N2 C12 1.392(6)
N2 C13 1.465(6)
N3 C7 1.368(6)
N3 C8 1.393(6)
N3 C6 1.430(6)
N4 C7 1.348(6)
N4 C9 1.393(6)
N4 C17 1.453(6)
C1 C6 1.380(6)
C1 C2 1.383(6)
C2 C3 1.380(7)
C3 C4 1.391(7)
C3 H3A 0.9500
C4 C5 1.396(7)
C4 H4A 0.9500
C5 C6 1.377(7)
C5 H5A 0.9500
C8 C9 1.345(7)
C8 H8A 0.9500
C9 H9A 0.9500
C11 C12 1.337(7)
C11 H11A 0.9500
C12 H12A 0.9500
C13 C14 1.490(7)
C13 H13A 0.9900
C13 H13B 0.9900
C14 C15 1.512(8)
C14 H14A 0.9900
C14 H14B 0.9900
C15 C16 1.502(7)
C15 H15A 0.9900
C15 H15B 0.9900
C16 H16A 0.9800
C16 H16B 0.9800
C16 H16C 0.9800
C17 C18 1.523(6)
C17 H17A 0.9900
C17 H17B 0.9900
C18 C19 1.509(7)
C18 H18A 0.9900
C18 H18B 0.9900
C19 C20 1.534(8)
C19 H19A 0.9900
C19 H19B 0.9900
C20 H20A 0.9800
C20 H20B 0.9800
C20 H20C 0.9800
C21 C23 1.402(6)
C21 C24 1.516(7)
C22 C23 1.401(7)
C22 C25 1.520(6)
C23 H23A 0.9500
C24 H24A 0.9800
C24 H24B 0.9800
C24 H24C 0.9800
C25 H25A 0.9800
C25 H25B 0.9800
C25 H25C 0.9800
C26 H26A 1.0000

loop_
_geom_torsion_atom_site_label_1
_geom_torsion_atom_site_label_2
_geom_torsion_atom_site_label_3
_geom_torsion_atom_site_label_4
_geom_torsion
O2 Co1 C1 C6 87.3(3)
C10 Co1 C1 C6 178.1(4)
C7 Co1 C1 C6 -2.7(3)
I1 Co1 C1 C6 -94.0(3)
O2 Co1 C1 C2 -88.3(3)
C10 Co1 C1 C2 2.5(3)
C7 Co1 C1 C2 -178.3(4)
I1 Co1 C1 C2 90.4(3)
C6 C1 C2 C3 -0.3(6)
Co1 C1 C2 C3 175.4(3)
C6 C1 C2 N1 -179.1(4)
Co1 C1 C2 N1 -3.4(5)
C10 N1 C2 C3 -176.3(4)
C11 N1 C2 C3 6.2(8)
C10 N1 C2 C1 2.5(5)
C11 N1 C2 C1 -175.0(4)
C1 C2 C3 C4 1.2(6)
N1 C2 C3 C4 179.8(4)
C2 C3 C4 C5 -1.1(7)
C3 C4 C5 C6 0.0(7)
C4 C5 C6 C1 1.0(6)
C4 C5 C6 N3 -177.5(4)
C2 C1 C6 C5 -0.9(6)
Co1 C1 C6 C5 -176.5(3)
C2 C1 C6 N3 177.9(4)
Co1 C1 C6 N3 2.3(5)
C7 N3 C6 C5 178.7(4)
C8 N3 C6 C5 0.2(8)
C7 N3 C6 C1 0.0(5)
C8 N3 C6 C1 -178.5(4)
C9 N4 C7 N3 -0.1(5)
C17 N4 C7 N3 -175.4(4)
C9 N4 C7 Co1 -175.1(4)
C17 N4 C7 Co1 9.7(7)
C8 N3 C7 N4 0.2(5)
C6 N3 C7 N4 -178.5(3)
C8 N3 C7 Co1 176.8(3)
C6 N3 C7 Co1 -2.0(5)
C7 N3 C8 C9 -0.2(5)
C6 N3 C8 C9 178.2(4)
N3 C8 C9 N4 0.1(5)
C7 N4 C9 C8 0.0(5)
C17 N4 C9 C8 175.3(4)
C12 N2 C10 N1 0.3(5)
C13 N2 C10 N1 180.0(4)
C12 N2 C10 Co1 -176.9(4)
C13 N2 C10 Co1 2.7(7)
C11 N1 C10 N2 -0.7(5)
C2 N1 C10 N2 -178.8(3)
C11 N1 C10 Co1 177.4(3)
C2 N1 C10 Co1 -0.7(5)
C10 N1 C11 C12 0.8(5)
C2 N1 C11 C12 178.4(4)
N1 C11 C12 N2 -0.6(5)
C10 N2 C12 C11 0.2(5)
C13 N2 C12 C11 -179.4(4)
C10 N2 C13 C14 -179.7(4)
C12 N2 C13 C14 -0.1(7)
N2 C13 C14 C15 -177.4(4)
C13 C14 C15 C16 -179.9(5)
C7 N4 C17 C18 99.7(5)
C9 N4 C17 C18 -74.9(5)
N4 C17 C18 C19 175.8(4)
C17 C18 C19 C20 179.2(5)
Co1 O1 C21 C23 -7.0(6)
Co1 O1 C21 C24 172.9(3)
Co1 O2 C22 C23 6.0(6)
Co1 O2 C22 C25 -174.8(3)
O2 C22 C23 C21 3.1(8)
C25 C22 C23 C21 -176.1(4)
O1 C21 C23 C22 -2.3(7)
C24 C21 C23 C22 177.8(4)
